data_2222066
loop_
_publ_author_name
'Zhong, Min'
'Lin, Jia-Huang'
'Shang, Jing'
'Huang, Ting-Hong'
'Wang, Xiu-Jian'

_publ_section_title Bis[4-(2-hydroxybenzylideneamino)benzoato-\k<i>O</i>]tetrakis(methanol-\k<i>O</i>)manganese(II)
_journal_issue 6
_journal_name_full 'Acta Crystallographica Section E'
_journal_page_first m634
_journal_paper_doi 10.1107/S160053680901681X
_journal_volume 65
_journal_year 2009
_chemical_formula_iupac '[Mn (C14 H10 N O3)2 (C H4 O)4]'
_chemical_formula_moiety 'C32 H36 Mn N2 O10'
_chemical_formula_sum 'C32 H36 Mn N2 O10'
_chemical_formula_weight 663.57
_chemical_name_systematic
;
Bis[4-(2-hydroxybenzylideneamino)benzoato-\k<i>O</i>]tetrakis(methanol-
\k<i>O</i>)manganese(II)
;
_space_group_IT_number 14
_symmetry_cell_setting monoclinic
_symmetry_space_group_name_Hall '-P 2ybc'
_symmetry_space_group_name_H-M 'P 1 21/c 1'
_atom_sites_solution_hydrogens geom
_atom_sites_solution_primary direct
_atom_sites_solution_secondary difmap
_audit_creation_method SHELXL-97
_cell_angle_alpha 90.00
_cell_angle_beta 98.912(4)
_cell_angle_gamma 90.00
_cell_formula_units_Z 2
_cell_length_a 15.0341(6)
_cell_length_b 11.8819(4)
_cell_length_c 8.8178(3)
_cell_measurement_reflns_used 3622
_cell_measurement_temperature 293(2)
_cell_measurement_theta_max 29.75
_cell_measurement_theta_min 2.74
_cell_volume 1556.14(10)
_computing_cell_refinement 'CrysAlis RED (Oxford Diffraction, 2006)'
_computing_data_collection 'CrysAlis CCD (Oxford Diffraction, 2006)'
_computing_data_reduction 'CrysAlis RED (Oxford Diffraction, 2006)'
_computing_molecular_graphics 'SHELXTL (Sheldrick, 2008) and Mercury (Macrae <i>et al.</i>,  2006)'
_computing_publication_material 'SHELXTL (Sheldrick, 2008)'
_computing_structure_refinement 'SHELXL97 (Sheldrick, 2008)'
_computing_structure_solution 'SHELXS97 (Sheldrick, 2008)'
_diffrn_ambient_temperature 293(2)
_diffrn_detector_area_resol_mean 16.0855
_diffrn_measured_fraction_theta_full 0.995
_diffrn_measured_fraction_theta_max 0.995
_diffrn_measurement_device_type 'Oxford Diffraction Gemini S Ultra'
_diffrn_measurement_method '\w scans'
_diffrn_radiation_monochromator graphite
_diffrn_radiation_source 'Enhance (Mo) X-ray Source'
_diffrn_radiation_type MoK\a
_diffrn_radiation_wavelength 0.71073
_diffrn_reflns_av_R_equivalents 0.0320
_diffrn_reflns_av_sigmaI/netI 0.0685
_diffrn_reflns_limit_h_max 16
_diffrn_reflns_limit_h_min -19
_diffrn_reflns_limit_k_max 14
_diffrn_reflns_limit_k_min -15
_diffrn_reflns_limit_l_max 11
_diffrn_reflns_limit_l_min -11
_diffrn_reflns_number 10167
_diffrn_reflns_theta_full 27.00
_diffrn_reflns_theta_max 27.00
_diffrn_reflns_theta_min 2.74
_exptl_absorpt_coefficient_mu 0.485
_exptl_absorpt_correction_T_max 1.00000
_exptl_absorpt_correction_T_min 0.82288
_exptl_absorpt_correction_type multi-scan
_exptl_absorpt_process_details '(CrysAlis RED; Oxford Diffraction, 2006)'
_exptl_crystal_colour colorless
_exptl_crystal_density_diffrn 1.416
_exptl_crystal_density_method 'not measured'
_exptl_crystal_description block
_exptl_crystal_F_000 694
_exptl_crystal_size_max 0.6
_exptl_crystal_size_mid 0.6
_exptl_crystal_size_min 0.3
_refine_diff_density_max 0.553
_refine_diff_density_min -0.309
_refine_ls_extinction_method none
_refine_ls_goodness_of_fit_ref 0.917
_refine_ls_hydrogen_treatment constr
_refine_ls_matrix_type full
_refine_ls_number_parameters 205
_refine_ls_number_reflns 3374
_refine_ls_number_restraints 0
_refine_ls_restrained_S_all 0.917
_refine_ls_R_factor_all 0.0655
_refine_ls_R_factor_gt 0.0391
_refine_ls_shift/su_max 0.000
_refine_ls_shift/su_mean 0.000
_refine_ls_structure_factor_coef Fsqd
_refine_ls_weighting_details 'calc w=1/[\s^2^(Fo^2^)+(0.0580P)^2^] where P=(Fo^2^+2Fc^2^)/3'
_refine_ls_weighting_scheme calc
_refine_ls_wR_factor_gt 0.0958
_refine_ls_wR_factor_ref 0.1020
_reflns_number_gt 2008
_reflns_number_total 3374
_reflns_threshold_expression >2\s(I)
_cod_data_source_file hy2192.cif
_cod_data_source_block I
_cod_depositor_comments
;
The following automatic conversions were performed:
'_symmetry_cell_setting' value 'Monoclinic' changed to 'monoclinic'
according to '/home/saulius/struct/CIF-dictionaries/cif_core.dic'
dictionary named 'cif_core.dic' version 2.4.1 from 2010-06-29.

Automatic conversion script
Id: cif_fix_enum 1527 2010-12-29 10:47:43Z saulius 

The following automatic conversions were performed:

'_symmetry_cell_setting' value 'Monoclinic' changed to 'monoclinic'
according to /home/saulius/struct/CIF-dictionaries/cif_core.dic
dictionary named 'cif_core.dic' version 2.4.1 from 2010-06-29.

Automatic conversion script
Id: cif_fix_values 1715 2011-07-08 13:25:40Z adriana 
;
_cod_original_sg_symbol_Hall '-P 2ybc '
_cod_original_sg_symbol_H-M 'P 21/c'
_cod_database_code 2222066
_cod_database_fobs_code 2222066

loop_
_symmetry_equiv_pos_as_xyz
'x, y, z'
'-x, y+1/2, -z+1/2'
'-x, -y, -z'
'x, -y-1/2, z-1/2'

loop_
_atom_site_type_symbol
_atom_site_label
_atom_site_fract_x
_atom_site_fract_y
_atom_site_fract_z
_atom_site_U_iso_or_equiv
_atom_site_adp_type
_atom_site_calc_flag
_atom_site_refinement_flags
_atom_site_occupancy
_atom_site_disorder_assembly
_atom_site_disorder_group
Mn Mn1 0.5000 0.0000 0.0000 0.02171(15) Uani d S 1 . .
O O1 1.09324(11) 0.03911(14) 0.80222(19) 0.0404(4) Uani d . 1 . .
H H1A 1.0420 0.0210 0.7533 0.048 Uiso d R 1 . .
O O2 0.57922(10) -0.20216(13) 0.26345(18) 0.0350(4) Uani d . 1 . .
O O3 0.60735(10) -0.03061(12) 0.18268(17) 0.0291(4) Uani d . 1 . .
N N1 0.94227(12) -0.06941(15) 0.7155(2) 0.0295(5) Uani d . 1 . .
C C1 1.11213(15) -0.0410(2) 0.9117(3) 0.0303(6) Uani d . 1 . .
C C2 1.19528(16) -0.0391(2) 1.0049(3) 0.0360(6) Uani d . 1 . .
H H2A 1.2378 0.0151 0.9904 0.043 Uiso calc R 1 . .
C C3 1.21437(16) -0.1187(2) 1.1196(3) 0.0397(6) Uani d . 1 . .
H H3A 1.2704 -0.1177 1.1815 0.048 Uiso calc R 1 . .
C C4 1.15283(15) -0.1989(2) 1.1442(3) 0.0377(6) Uani d . 1 . .
H H4A 1.1665 -0.2511 1.2229 0.045 Uiso calc R 1 . .
C C5 1.07051(15) -0.2014(2) 1.0510(3) 0.0332(6) Uani d . 1 . .
H H5A 1.0288 -0.2561 1.0675 0.040 Uiso calc R 1 . .
C C6 1.04831(14) -0.12450(18) 0.9335(2) 0.0276(5) Uani d . 1 . .
C C7 0.96278(15) -0.13309(19) 0.8321(3) 0.0306(5) Uani d . 1 . .
H H7A 0.9215 -0.1870 0.8529 0.037 Uiso calc R 1 . .
C C8 0.86185(14) -0.08573(19) 0.6112(2) 0.0269(5) Uani d . 1 . .
C C9 0.81878(14) -0.18938(19) 0.5844(3) 0.0312(6) Uani d . 1 . .
H H9A 0.8412 -0.2524 0.6402 0.037 Uiso calc R 1 . .
C C10 0.74265(14) -0.19842(19) 0.4748(3) 0.0299(5) Uani d . 1 . .
H H10A 0.7137 -0.2675 0.4587 0.036 Uiso calc R 1 . .
C C11 0.70884(14) -0.10594(17) 0.3887(2) 0.0225(5) Uani d . 1 . .
C C12 0.75350(15) -0.00380(18) 0.4146(2) 0.0259(5) Uani d . 1 . .
H H12A 0.7322 0.0587 0.3567 0.031 Uiso calc R 1 . .
C C13 0.82848(15) 0.00641(19) 0.5241(2) 0.0279(5) Uani d . 1 . .
H H13A 0.8572 0.0757 0.5401 0.033 Uiso calc R 1 . .
C C14 0.62646(14) -0.11436(18) 0.2699(2) 0.0234(5) Uani d . 1 . .
O O4 0.42496(10) 0.08439(12) 0.16313(16) 0.0306(4) Uani d . 1 . .
H H4B 0.4371 0.1543 0.1666 0.037 Uiso d R 1 . .
O O5 0.43893(10) -0.15779(11) 0.05698(16) 0.0271(4) Uani d . 1 . .
H H5B 0.4791 -0.1938 0.1163 0.033 Uiso d R 1 . .
C C15 0.42208(19) 0.0436(2) 0.3134(3) 0.0436(7) Uani d . 1 . .
H H15A 0.3862 0.0932 0.3650 0.065 Uiso calc R 1 . .
H H15B 0.4821 0.0403 0.3695 0.065 Uiso calc R 1 . .
H H15C 0.3960 -0.0303 0.3075 0.065 Uiso calc R 1 . .
C C16 0.39223(16) -0.23800(19) -0.0468(3) 0.0368(6) Uani d . 1 . .
H H16A 0.3730 -0.2999 0.0103 0.055 Uiso calc R 1 . .
H H16B 0.4316 -0.2651 -0.1145 0.055 Uiso calc R 1 . .
H H16C 0.3406 -0.2029 -0.1058 0.055 Uiso calc R 1 . .

loop_
_atom_site_aniso_label
_atom_site_aniso_U_11
_atom_site_aniso_U_22
_atom_site_aniso_U_33
_atom_site_aniso_U_12
_atom_site_aniso_U_13
_atom_site_aniso_U_23
Mn1 0.0265(3) 0.0162(2) 0.0218(3) -0.0006(2) 0.00172(19) 0.0002(2)
O1 0.0353(10) 0.0405(10) 0.0447(11) -0.0090(8) 0.0041(8) 0.0001(9)
O2 0.0365(9) 0.0240(9) 0.0407(10) -0.0064(7) -0.0061(8) 0.0091(8)
O3 0.0313(9) 0.0259(9) 0.0282(9) -0.0022(7) -0.0011(7) 0.0067(7)
N1 0.0296(11) 0.0303(11) 0.0282(10) -0.0001(9) 0.0029(9) -0.0037(9)
C1 0.0333(14) 0.0307(13) 0.0272(12) 0.0057(10) 0.0061(11) -0.0047(11)
C2 0.0260(13) 0.0373(14) 0.0454(15) -0.0033(11) 0.0077(12) -0.0122(12)
C3 0.0247(14) 0.0523(17) 0.0392(15) 0.0064(12) -0.0040(11) -0.0083(13)
C4 0.0366(14) 0.0417(15) 0.0331(14) 0.0070(12) 0.0002(12) 0.0001(12)
C5 0.0286(13) 0.0352(14) 0.0354(14) -0.0022(11) 0.0035(11) -0.0022(12)
C6 0.0223(12) 0.0336(13) 0.0271(12) 0.0010(10) 0.0044(10) -0.0069(11)
C7 0.0304(13) 0.0313(13) 0.0302(13) -0.0033(10) 0.0053(11) -0.0027(11)
C8 0.0245(12) 0.0312(13) 0.0249(12) -0.0004(10) 0.0036(10) -0.0059(10)
C9 0.0293(13) 0.0247(13) 0.0373(14) 0.0055(10) -0.0015(11) 0.0034(11)
C10 0.0293(13) 0.0226(12) 0.0355(14) -0.0011(10) -0.0022(11) -0.0010(11)
C11 0.0252(12) 0.0214(11) 0.0225(11) 0.0003(9) 0.0086(10) -0.0014(9)
C12 0.0330(12) 0.0224(11) 0.0223(11) 0.0000(11) 0.0043(9) 0.0032(10)
C13 0.0336(13) 0.0244(12) 0.0251(11) -0.0048(11) 0.0025(10) -0.0020(11)
C14 0.0276(12) 0.0201(12) 0.0237(11) 0.0025(10) 0.0075(10) -0.0001(10)
O4 0.0433(10) 0.0183(8) 0.0317(9) 0.0003(7) 0.0105(7) -0.0017(7)
O5 0.0306(8) 0.0180(8) 0.0309(9) -0.0023(7) -0.0010(7) 0.0019(7)
C15 0.070(2) 0.0313(13) 0.0339(14) -0.0014(13) 0.0207(14) 0.0006(12)
C16 0.0417(15) 0.0264(13) 0.0415(15) -0.0077(11) 0.0041(12) -0.0096(11)

loop_
_atom_type_symbol
_atom_type_description
_atom_type_scat_dispersion_real
_atom_type_scat_dispersion_imag
_atom_type_scat_source
C C 0.0033 0.0016 'International Tables Vol C Tables 4.2.6.8 and 6.1.1.4'
H H 0.0000 0.0000 'International Tables Vol C Tables 4.2.6.8 and 6.1.1.4'
N N 0.0061 0.0033 'International Tables Vol C Tables 4.2.6.8 and 6.1.1.4'
O O 0.0106 0.0060 'International Tables Vol C Tables 4.2.6.8 and 6.1.1.4'
Mn Mn 0.3368 0.7283 'International Tables Vol C Tables 4.2.6.8 and 6.1.1.4'

loop_
_geom_angle_atom_site_label_1
_geom_angle_atom_site_label_2
_geom_angle_atom_site_label_3
_geom_angle_site_symmetry_1
_geom_angle_site_symmetry_3
_geom_angle
_geom_angle_publ_flag
O3 Mn1 O3 . 3_655 180.00(10) ?
O3 Mn1 O5 . 3_655 91.39(5) ?
O3 Mn1 O5 3_655 3_655 88.61(5) ?
O3 Mn1 O5 . . 88.61(5) ?
O3 Mn1 O5 3_655 . 91.39(5) ?
O5 Mn1 O5 3_655 . 180.00(7) ?
O3 Mn1 O4 . . 89.34(6) ?
O3 Mn1 O4 3_655 . 90.66(6) ?
O5 Mn1 O4 3_655 . 92.04(5) ?
O5 Mn1 O4 . . 87.96(5) ?
O3 Mn1 O4 . 3_655 90.66(6) ?
O3 Mn1 O4 3_655 3_655 89.34(6) ?
O5 Mn1 O4 3_655 3_655 87.96(5) ?
O5 Mn1 O4 . 3_655 92.04(5) ?
O4 Mn1 O4 . 3_655 180.00(7) ?
C1 O1 H1A . . 104.9 ?
C14 O3 Mn1 . . 132.05(14) ?
C7 N1 C8 . . 121.23(19) ?
O1 C1 C2 . . 118.8(2) ?
O1 C1 C6 . . 121.2(2) ?
C2 C1 C6 . . 120.0(2) ?
C3 C2 C1 . . 119.3(2) ?
C3 C2 H2A . . 120.4 ?
C1 C2 H2A . . 120.4 ?
C4 C3 C2 . . 121.6(2) ?
C4 C3 H3A . . 119.2 ?
C2 C3 H3A . . 119.2 ?
C3 C4 C5 . . 119.2(2) ?
C3 C4 H4A . . 120.4 ?
C5 C4 H4A . . 120.4 ?
C4 C5 C6 . . 121.6(2) ?
C4 C5 H5A . . 119.2 ?
C6 C5 H5A . . 119.2 ?
C5 C6 C1 . . 118.4(2) ?
C5 C6 C7 . . 120.2(2) ?
C1 C6 C7 . . 121.4(2) ?
N1 C7 C6 . . 122.4(2) ?
N1 C7 H7A . . 118.8 ?
C6 C7 H7A . . 118.8 ?
C13 C8 C9 . . 119.0(2) ?
C13 C8 N1 . . 116.85(19) ?
C9 C8 N1 . . 124.0(2) ?
C10 C9 C8 . . 120.0(2) ?
C10 C9 H9A . . 120.0 ?
C8 C9 H9A . . 120.0 ?
C9 C10 C11 . . 121.0(2) ?
C9 C10 H10A . . 119.5 ?
C11 C10 H10A . . 119.5 ?
C10 C11 C12 . . 118.4(2) ?
C10 C11 C14 . . 121.60(19) ?
C12 C11 C14 . . 120.02(19) ?
C13 C12 C11 . . 121.1(2) ?
C13 C12 H12A . . 119.4 ?
C11 C12 H12A . . 119.4 ?
C12 C13 C8 . . 120.5(2) ?
C12 C13 H13A . . 119.7 ?
C8 C13 H13A . . 119.7 ?
O2 C14 O3 . . 123.5(2) ?
O2 C14 C11 . . 119.14(19) ?
O3 C14 C11 . . 117.32(18) ?
C15 O4 Mn1 . . 123.20(14) ?
C15 O4 H4B . . 109.7 ?
Mn1 O4 H4B . . 109.9 ?
C16 O5 Mn1 . . 127.52(13) ?
C16 O5 H5B . . 106.9 ?
Mn1 O5 H5B . . 106.9 ?
O4 C15 H15A . . 109.5 ?
O4 C15 H15B . . 109.5 ?
H15A C15 H15B . . 109.5 ?
O4 C15 H15C . . 109.5 ?
H15A C15 H15C . . 109.5 ?
H15B C15 H15C . . 109.5 ?
O5 C16 H16A . . 109.5 ?
O5 C16 H16B . . 109.5 ?
H16A C16 H16B . . 109.5 ?
O5 C16 H16C . . 109.5 ?
H16A C16 H16C . . 109.5 ?
H16B C16 H16C . . 109.5 ?

loop_
_geom_bond_atom_site_label_1
_geom_bond_atom_site_label_2
_geom_bond_site_symmetry_2
_geom_bond_distance
_geom_bond_publ_flag
Mn1 O3 . 2.1275(15) y
Mn1 O3 3_655 2.1275(15) ?
Mn1 O5 3_655 2.1802(13) ?
Mn1 O5 . 2.1803(13) y
Mn1 O4 . 2.2023(14) y
Mn1 O4 3_655 2.2023(14) ?
O1 C1 . 1.354(3) ?
O1 H1A . 0.8500 ?
O2 C14 . 1.258(2) ?
O3 C14 . 1.263(2) ?
N1 C7 . 1.275(3) ?
N1 C8 . 1.415(3) ?
C1 C2 . 1.386(3) ?
C1 C6 . 1.414(3) ?
C2 C3 . 1.382(3) ?
C2 H2A . 0.9300 ?
C3 C4 . 1.369(3) ?
C3 H3A . 0.9300 ?
C4 C5 . 1.376(3) ?
C4 H4A . 0.9300 ?
C5 C6 . 1.383(3) ?
C5 H5A . 0.9300 ?
C6 C7 . 1.452(3) ?
C7 H7A . 0.9300 ?
C8 C13 . 1.386(3) ?
C8 C9 . 1.394(3) ?
C9 C10 . 1.383(3) ?
C9 H9A . 0.9300 ?
C10 C11 . 1.387(3) ?
C10 H10A . 0.9300 ?
C11 C12 . 1.389(3) ?
C11 C14 . 1.496(3) ?
C12 C13 . 1.372(3) ?
C12 H12A . 0.9300 ?
C13 H13A . 0.9300 ?
O4 C15 . 1.418(3) ?
O4 H4B . 0.8500 ?
O5 C16 . 1.428(2) ?
O5 H5B . 0.8500 ?
C15 H15A . 0.9600 ?
C15 H15B . 0.9600 ?
C15 H15C . 0.9600 ?
C16 H16A . 0.9600 ?
C16 H16B . 0.9600 ?
C16 H16C . 0.9600 ?

loop_
_geom_hbond_atom_site_label_D
_geom_hbond_atom_site_label_H
_geom_hbond_atom_site_label_A
_geom_hbond_site_symmetry_A
_geom_hbond_distance_DH
_geom_hbond_distance_HA
_geom_hbond_distance_DA
_geom_hbond_angle_DHA
_geom_hbond_publ_flag
O1 H1A N1 . 0.85 1.83 2.619(2) 153 y
O4 H4B O2 2_655 0.85 1.84 2.621(2) 151 y
O5 H5B O2 . 0.85 1.83 2.618(2) 153 y

loop_
_geom_torsion_atom_site_label_1
_geom_torsion_atom_site_label_2
_geom_torsion_atom_site_label_3
_geom_torsion_atom_site_label_4
_geom_torsion_site_symmetry_1
_geom_torsion_site_symmetry_2
_geom_torsion_site_symmetry_3
_geom_torsion_site_symmetry_4
_geom_torsion
_geom_torsion_publ_flag
O5 Mn1 O3 C14 3_655 . . . -173.33(18) ?
O5 Mn1 O3 C14 . . . . 6.67(18) ?
O4 Mn1 O3 C14 . . . . 94.64(19) ?
O4 Mn1 O3 C14 3_655 . . . -85.36(19) ?
O1 C1 C2 C3 . . . . 178.3(2) ?
C6 C1 C2 C3 . . . . -0.6(3) ?
C1 C2 C3 C4 . . . . -0.5(4) ?
C2 C3 C4 C5 . . . . 1.0(4) ?
C3 C4 C5 C6 . . . . -0.2(3) ?
C4 C5 C6 C1 . . . . -0.9(3) ?
C4 C5 C6 C7 . . . . 176.7(2) ?
O1 C1 C6 C5 . . . . -177.6(2) ?
C2 C1 C6 C5 . . . . 1.3(3) ?
O1 C1 C6 C7 . . . . 4.8(3) ?
C2 C1 C6 C7 . . . . -176.2(2) ?
C8 N1 C7 C6 . . . . 174.53(19) ?
C5 C6 C7 N1 . . . . -174.7(2) ?
C1 C6 C7 N1 . . . . 2.8(3) ?
C7 N1 C8 C13 . . . . 157.1(2) ?
C7 N1 C8 C9 . . . . -27.4(3) ?
C13 C8 C9 C10 . . . . -1.5(3) ?
N1 C8 C9 C10 . . . . -176.92(19) ?
C8 C9 C10 C11 . . . . 1.0(3) ?
C9 C10 C11 C12 . . . . 0.3(3) ?
C9 C10 C11 C14 . . . . -179.90(18) ?
C10 C11 C12 C13 . . . . -1.0(3) ?
C14 C11 C12 C13 . . . . 179.17(18) ?
C11 C12 C13 C8 . . . . 0.4(3) ?
C9 C8 C13 C12 . . . . 0.8(3) ?
N1 C8 C13 C12 . . . . 176.55(18) ?
Mn1 O3 C14 O2 . . . . -1.2(3) ?
Mn1 O3 C14 C11 . . . . -179.75(12) ?
C10 C11 C14 O2 . . . . 10.7(3) ?
C12 C11 C14 O2 . . . . -169.4(2) ?
C10 C11 C14 O3 . . . . -170.6(2) ?
C12 C11 C14 O3 . . . . 9.2(3) ?
O3 Mn1 O4 C15 . . . . -41.12(17) ?
O3 Mn1 O4 C15 3_655 . . . 138.88(17) ?
O5 Mn1 O4 C15 3_655 . . . -132.49(17) ?
O5 Mn1 O4 C15 . . . . 47.51(17) ?
O3 Mn1 O5 C16 . . . . -142.12(16) ?
O3 Mn1 O5 C16 3_655 . . . 37.88(16) ?
O4 Mn1 O5 C16 . . . . 128.49(16) ?
O4 Mn1 O5 C16 3_655 . . . -51.51(16) ?
